data_7119042
loop_
_publ_author_name
'Jia-Jia Zhao'
'Man Tang'
'Hong-Hao Zhang'
'Meng-Meng Xu'
'Feng Shi'

_publ_section_title
;
 Bronsted acid-catalyzed chemodivergent reactions of ortho-mercaptobenzyl
 alcohols with 3-alkyl-2-vinylindoles and styrenes: [5+2] cyclization
 versus hydroxysulfenylation
;
_journal_name_full Chem.Commun.
_journal_page_first 5953
_journal_volume 52
_journal_year 2016
_chemical_absolute_configuration rmad
_chemical_formula_moiety 'C18 H22 O2 S2, C17 H20 O2 S'
_chemical_formula_sum 'C35 H42 O4 S3'
_chemical_formula_weight 622.86
_chemical_name_systematic
;
 ?
;
_space_group_crystal_system monoclinic
_space_group_IT_number 9
_space_group_name_Hall 'C -2yc'
_space_group_name_H-M_alt 'C 1 c 1'
_symmetry_space_group_name_Hall 'C -2yc'
_symmetry_space_group_name_H-M 'C 1 c 1'
_atom_sites_solution_hydrogens geom
_atom_sites_solution_primary direct
_audit_creation_date 2015-12-09
_audit_creation_method
;
Olex2 1.2
(compiled 2014.07.22 svn.r2960 for OlexSys, GUI svn.r4862)
;
_audit_update_record
;
2016-01-27 deposited with the CCDC.
2016-03-24 downloaded from the CCDC.
;
_cell_angle_alpha 90
_cell_angle_beta 94.2688(17)
_cell_angle_gamma 90
_cell_formula_units_Z 4
_cell_length_a 8.5603(3)
_cell_length_b 22.8130(7)
_cell_length_c 17.3998(6)
_cell_measurement_reflns_used 6781
_cell_measurement_temperature 296
_cell_measurement_theta_max 25.841
_cell_measurement_theta_min 2.348
_cell_volume 3388.5(2)
_computing_cell_refinement 'SAINT v7.68A (Bruker, 2009)'
_computing_data_collection 'CrystalClear (Rigaku Inc., 2007)'
_computing_data_reduction 'SAINT v7.68A (Bruker, 2009)'
_computing_molecular_graphics 'Olex2 (Dolomanov et al., 2009)'
_computing_publication_material 'Olex2 (Dolomanov et al., 2009)'
_computing_structure_refinement 'XL (Sheldrick, 2008)'
_computing_structure_solution
;
????
;
_diffrn_ambient_temperature 296
_diffrn_detector_area_resol_mean 28.5714
_diffrn_measured_fraction_theta_full 0.996
_diffrn_measured_fraction_theta_max 0.981
_diffrn_measurement_details
;
scan:
    Number of images: 340
               Slice: -110.0000 - 60.0000
         Image width: 0.5000
            Exp time: 16.0000
       Rotation axis: Omega
               Omega: 0.0000
                 Chi: 45.0000
                 Phi: 270.0000
                 XTD: 45.3038
              2theta: -20.1830
;
_diffrn_measurement_device
;
Saturn724+ (2x2 bin mode)
;
_diffrn_measurement_device_details
;
AFC10: Fixed Chi 2 circle
;
_diffrn_measurement_device_type 'Bruker APEX2'
_diffrn_measurement_method dtprofit.ref
_diffrn_orient_matrix_type d*Trek
_diffrn_orient_matrix_UB_11 -0.0416
_diffrn_orient_matrix_UB_12 -0.0191
_diffrn_orient_matrix_UB_13 0.0361
_diffrn_orient_matrix_UB_21 0.0301
_diffrn_orient_matrix_UB_22 -0.0492
_diffrn_orient_matrix_UB_23 0.0086
_diffrn_orient_matrix_UB_31 0.0196
_diffrn_orient_matrix_UB_32 0.0176
_diffrn_orient_matrix_UB_33 0.0318
_diffrn_radiation_detector CCD
_diffrn_radiation_monochromator Confocal
_diffrn_radiation_type MoK\a
_diffrn_radiation_wavelength 0.71073
_diffrn_reflns_av_R_equivalents 0.0239
_diffrn_reflns_av_unetI/netI 0.0304
_diffrn_reflns_Laue_measured_fraction_full 0.996
_diffrn_reflns_Laue_measured_fraction_max 0.981
_diffrn_reflns_limit_h_max 10
_diffrn_reflns_limit_h_min -11
_diffrn_reflns_limit_k_max 29
_diffrn_reflns_limit_k_min -28
_diffrn_reflns_limit_l_max 22
_diffrn_reflns_limit_l_min -13
_diffrn_reflns_number 14890
_diffrn_reflns_point_group_measured_fraction_full 0.762
_diffrn_reflns_point_group_measured_fraction_max 0.730
_diffrn_reflns_theta_full 26.000
_diffrn_reflns_theta_max 27.527
_diffrn_reflns_theta_min 2.137
_diffrn_source 'Rotating Anode'
_diffrn_source_current 24.0000
_diffrn_source_power 1.2000
_diffrn_source_voltage 50.0000
_exptl_absorpt_coefficient_mu 0.254
_exptl_absorpt_correction_T_max 0.7456
_exptl_absorpt_correction_T_min 0.6206
_exptl_absorpt_correction_type multi-scan
_exptl_absorpt_process_details
;
SADABS-2008/1 (Bruker,2008) was used for absorption correction.
wR2(int) was 0.0851 before and 0.0390 after correction.
The Ratio of minimum to maximum transmission is 0.8323.
The \l/2 correction factor is 0.0015.
;
_exptl_crystal_colour colourless
_exptl_crystal_colour_primary colourless
_exptl_crystal_density_diffrn 1.221
_exptl_crystal_description Prism
_exptl_crystal_F_000 1328
_exptl_crystal_size_max 0.39
_exptl_crystal_size_mid 0.32
_exptl_crystal_size_min 0.3
_refine_diff_density_max 0.145
_refine_diff_density_min -0.146
_refine_diff_density_rms 0.032
_refine_ls_abs_structure_details
;
 Flack x determined using 1511 quotients [(I+)-(I-)]/[(I+)+(I-)]
 (Parsons, Flack and Wagner, Acta Cryst. B69 (2013) 249-259).
;
_refine_ls_abs_structure_Flack 0.05(2)
_refine_ls_extinction_coef .
_refine_ls_extinction_method none
_refine_ls_goodness_of_fit_ref 1.022
_refine_ls_hydrogen_treatment constr
_refine_ls_matrix_type full
_refine_ls_number_parameters 389
_refine_ls_number_reflns 5699
_refine_ls_number_restraints 2
_refine_ls_restrained_S_all 1.022
_refine_ls_R_factor_all 0.0417
_refine_ls_R_factor_gt 0.0308
_refine_ls_shift/su_max 0.003
_refine_ls_shift/su_mean 0.000
_refine_ls_structure_factor_coef Fsqd
_refine_ls_weighting_details 'w=1/[\s^2^(Fo^2^)+(0.0329P)^2^+0.4616P] where P=(Fo^2^+2Fc^2^)/3'
_refine_ls_weighting_scheme calc
_refine_ls_wR_factor_gt 0.0660
_refine_ls_wR_factor_ref 0.0712
_reflns_Friedel_coverage 0.486
_reflns_Friedel_fraction_full 0.527
_reflns_Friedel_fraction_max 0.479
_reflns_number_gt 4811
_reflns_number_total 5699
_reflns_threshold_expression 'I > 2\s(I)'
_cod_data_source_file c6cc00920d2.cif
_cod_data_source_block sf20151207_zjj_0m
_cod_database_code 7119042
_shelxl_version_number 2014-3
_shelx_space_group_comment
;
The symmetry employed for this shelxl refinement is uniquely defined
by the following loop, which should always be used as a source of
symmetry information in preference to the above space-group names.
They are only intended as comments.
;
_diffrn_number_total 2330
_olex2_refinement_description
;
1. Fixed Uiso
 At 1.2 times of:
  All C(H) groups, All C(H,H) groups
 At 1.5 times of:
  All C(H,H,H) groups, All O(H) groups
2.a Ternary CH refined with riding coordinates:
 C20(H20)
2.b Secondary CH2 refined with riding coordinates:
 C19(H19A,H19B)
2.c Aromatic/amide H refined with riding coordinates:
 C2(H2A), C3(H3), C4(H4), C5(H5), C11(H11), C12(H12), C13(H13), C14(H14),
 C22(H22), C23(H23), C24(H24), C25(H25), C26(H26), C28(H28), C29(H29), C30(H30),
  C31(H31)
2.d Idealised Me refined as rotating group:
 C8(H8A,H8B,H8C), C9(H9A,H9B,H9C), C17(H17A,H17B,H17C), C18(H18A,H18B,H18C),
 C34(H34A,H34B,H34C), C35(H35A,H35B,H35C)
2.e Idealised tetrahedral OH refined as rotating group:
 O2(H2), O1(H1), O4(H4A), O3(H3A)
;
_olex2_submission_special_instructions 'No special instructions were received'

loop_
_space_group_symop_operation_xyz
'x, y, z'
'x, -y, z+1/2'
'x+1/2, y+1/2, z'
'x+1/2, -y+1/2, z+1/2'

loop_
_atom_site_label
_atom_site_type_symbol
_atom_site_fract_x
_atom_site_fract_y
_atom_site_fract_z
_atom_site_U_iso_or_equiv
_atom_site_adp_type
_atom_site_occupancy
_atom_site_site_symmetry_order
_atom_site_calc_flag
_atom_site_refinement_flags_posn
_atom_site_refinement_flags_adp
_atom_site_refinement_flags_occupancy
_atom_site_disorder_assembly
_atom_site_disorder_group
S1 S -0.27835(8) -0.40850(3) -0.55329(4) 0.05394(18) Uani 1 1 d . . . . .
S2 S -0.04721(8) -0.38495(3) -0.54243(5) 0.05380(19) Uani 1 1 d . . . . .
O2 O 0.2572(2) -0.35516(8) -0.54205(12) 0.0549(5) Uani 1 1 d . . . . .
H2 H 0.2457 -0.3370 -0.5827 0.082 Uiso 1 1 calc GR . . . .
O1 O -0.5741(2) -0.45402(8) -0.57203(11) 0.0529(5) Uani 1 1 d . . . . .
H1 H -0.6172 -0.4265 -0.5519 0.079 Uiso 1 1 calc GR . . . .
C1 C -0.3193(3) -0.43191(11) -0.45793(16) 0.0460(6) Uani 1 1 d . . . . .
C2 C -0.2345(3) -0.40867(13) -0.39442(17) 0.0569(7) Uani 1 1 d . . . . .
H2A H -0.1570 -0.3810 -0.4015 0.068 Uiso 1 1 calc R . . . .
C3 C -0.2629(4) -0.42576(15) -0.32077(19) 0.0676(9) Uani 1 1 d . . . . .
H3 H -0.2050 -0.4096 -0.2786 0.081 Uiso 1 1 calc R . . . .
C4 C -0.3760(4) -0.46653(16) -0.30973(19) 0.0700(9) Uani 1 1 d . . . . .
H4 H -0.3941 -0.4788 -0.2602 0.084 Uiso 1 1 calc R . . . .
C5 C -0.4631(3) -0.48925(13) -0.37258(19) 0.0585(8) Uani 1 1 d . . . . .
H5 H -0.5407 -0.5166 -0.3643 0.070 Uiso 1 1 calc R . . . .
C6 C -0.4395(3) -0.47295(11) -0.44779(16) 0.0452(6) Uani 1 1 d . . . . .
C7 C -0.5393(3) -0.49905(11) -0.51580(17) 0.0505(7) Uani 1 1 d . . . . .
C8 C -0.6934(3) -0.52493(15) -0.4931(2) 0.0720(9) Uani 1 1 d . . . . .
H8A H -0.7511 -0.4955 -0.4678 0.108 Uiso 1 1 calc GR . . . .
H8B H -0.6723 -0.5574 -0.4588 0.108 Uiso 1 1 calc GR . . . .
H8C H -0.7539 -0.5382 -0.5385 0.108 Uiso 1 1 calc GR . . . .
C9 C -0.4469(4) -0.54568(13) -0.5568(2) 0.0685(9) Uani 1 1 d . . . . .
H9A H -0.5112 -0.5615 -0.5994 0.103 Uiso 1 1 calc GR . . . .
H9B H -0.4167 -0.5766 -0.5213 0.103 Uiso 1 1 calc GR . . . .
H9C H -0.3549 -0.5282 -0.5754 0.103 Uiso 1 1 calc GR . . . .
C10 C -0.0441(3) -0.30949(11) -0.51124(15) 0.0423(6) Uani 1 1 d . . . . .
C11 C -0.1818(3) -0.27705(13) -0.51553(17) 0.0530(7) Uani 1 1 d . . . . .
H11 H -0.2743 -0.2941 -0.5361 0.064 Uiso 1 1 calc R . . . .
C12 C -0.1836(3) -0.22009(13) -0.48988(18) 0.0593(8) Uani 1 1 d . . . . .
H12 H -0.2764 -0.1988 -0.4938 0.071 Uiso 1 1 calc R . . . .
C13 C -0.0497(4) -0.19490(13) -0.45872(19) 0.0648(8) Uani 1 1 d . . . . .
H13 H -0.0512 -0.1569 -0.4394 0.078 Uiso 1 1 calc R . . . .
C14 C 0.0885(3) -0.22618(13) -0.45594(18) 0.0586(8) Uani 1 1 d . . . . .
H14 H 0.1798 -0.2084 -0.4350 0.070 Uiso 1 1 calc R . . . .
C15 C 0.0964(3) -0.28313(11) -0.48316(15) 0.0443(6) Uani 1 1 d . . . . .
C16 C 0.2543(3) -0.31499(13) -0.47852(17) 0.0528(7) Uani 1 1 d . . . . .
C17 C 0.3927(3) -0.27339(17) -0.4825(2) 0.0865(11) Uani 1 1 d . . . . .
H17A H 0.4877 -0.2957 -0.4834 0.130 Uiso 1 1 calc GR . . . .
H17B H 0.3990 -0.2482 -0.4381 0.130 Uiso 1 1 calc GR . . . .
H17C H 0.3787 -0.2500 -0.5284 0.130 Uiso 1 1 calc GR . . . .
C18 C 0.2706(4) -0.35210(17) -0.4059(2) 0.0805(10) Uani 1 1 d . . . . .
H18A H 0.1871 -0.3802 -0.4070 0.121 Uiso 1 1 calc GR . . . .
H18B H 0.2658 -0.3273 -0.3616 0.121 Uiso 1 1 calc GR . . . .
H18C H 0.3694 -0.3722 -0.4032 0.121 Uiso 1 1 calc GR . . . .
S3 S 0.08246(10) -0.61807(4) -0.34519(5) 0.0661(2) Uani 1 1 d . . . . .
O4 O 0.2280(2) -0.68781(9) -0.19493(12) 0.0623(5) Uani 1 1 d . . . . .
H4A H 0.2394 -0.6603 -0.2244 0.093 Uiso 1 1 calc GR . . . .
O3 O 0.2958(3) -0.55268(11) -0.22378(13) 0.0720(6) Uani 1 1 d . . . . .
H3A H 0.3367 -0.5475 -0.1802 0.108 Uiso 1 1 calc GR . . . .
C19 C 0.0705(4) -0.54388(12) -0.30889(17) 0.0599(8) Uani 1 1 d . . . . .
H19A H 0.1281 -0.5180 -0.3408 0.072 Uiso 1 1 calc R . . . .
H19B H -0.0382 -0.5315 -0.3132 0.072 Uiso 1 1 calc R . . . .
C20 C 0.1347(4) -0.53742(12) -0.22574(17) 0.0554(7) Uani 1 1 d . . . . .
H20 H 0.0808 -0.5652 -0.1938 0.067 Uiso 1 1 calc R . . . .
C21 C 0.1066(3) -0.47605(12) -0.19785(16) 0.0522(7) Uani 1 1 d . . . . .
C22 C 0.1927(4) -0.42968(14) -0.2228(2) 0.0705(9) Uani 1 1 d . . . . .
H22 H 0.2703 -0.4364 -0.2564 0.085 Uiso 1 1 calc R . . . .
C23 C 0.1650(5) -0.37381(15) -0.1986(3) 0.0894(12) Uani 1 1 d . . . . .
H23 H 0.2238 -0.3430 -0.2161 0.107 Uiso 1 1 calc R . . . .
C24 C 0.0514(4) -0.36275(16) -0.1487(2) 0.0775(10) Uani 1 1 d . . . . .
H24 H 0.0337 -0.3247 -0.1321 0.093 Uiso 1 1 calc R . . . .
C25 C -0.0347(4) -0.40810(15) -0.1240(2) 0.0687(8) Uani 1 1 d . . . . .
H25 H -0.1122 -0.4011 -0.0904 0.082 Uiso 1 1 calc R . . . .
C26 C -0.0077(3) -0.46446(13) -0.14841(18) 0.0580(7) Uani 1 1 d . . . . .
H26 H -0.0677 -0.4951 -0.1312 0.070 Uiso 1 1 calc R . . . .
C27 C -0.0685(3) -0.65250(12) -0.29538(17) 0.0530(7) Uani 1 1 d . . . . .
C28 C -0.2187(4) -0.62823(14) -0.3060(2) 0.0657(8) Uani 1 1 d . . . . .
H28 H -0.2355 -0.5966 -0.3393 0.079 Uiso 1 1 calc R . . . .
C29 C -0.3414(4) -0.64977(17) -0.2687(2) 0.0754(10) Uani 1 1 d . . . . .
H29 H -0.4394 -0.6320 -0.2749 0.090 Uiso 1 1 calc R . . . .
C30 C -0.3184(4) -0.69766(16) -0.2222(2) 0.0744(9) Uani 1 1 d . . . . .
H30 H -0.4012 -0.7135 -0.1974 0.089 Uiso 1 1 calc R . . . .
C31 C -0.1709(4) -0.72249(14) -0.21228(19) 0.0647(8) Uani 1 1 d . . . . .
H31 H -0.1573 -0.7550 -0.1803 0.078 Uiso 1 1 calc R . . . .
C32 C -0.0418(3) -0.70133(11) -0.24765(16) 0.0500(7) Uani 1 1 d . . . . .
C33 C 0.1198(3) -0.73011(12) -0.23178(17) 0.0572(7) Uani 1 1 d . . . . .
C34 C 0.1193(4) -0.78043(14) -0.1739(2) 0.0750(9) Uani 1 1 d . . . . .
H34A H 0.2244 -0.7943 -0.1626 0.112 Uiso 1 1 calc GR . . . .
H34B H 0.0553 -0.8118 -0.1953 0.112 Uiso 1 1 calc GR . . . .
H34C H 0.0778 -0.7668 -0.1273 0.112 Uiso 1 1 calc GR . . . .
C35 C 0.1851(4) -0.75357(16) -0.3051(2) 0.0775(10) Uani 1 1 d . . . . .
H35A H 0.1889 -0.7224 -0.3421 0.116 Uiso 1 1 calc GR . . . .
H35B H 0.1186 -0.7844 -0.3263 0.116 Uiso 1 1 calc GR . . . .
H35C H 0.2887 -0.7686 -0.2931 0.116 Uiso 1 1 calc GR . . . .

loop_
_atom_site_aniso_label
_atom_site_aniso_U_11
_atom_site_aniso_U_22
_atom_site_aniso_U_33
_atom_site_aniso_U_23
_atom_site_aniso_U_13
_atom_site_aniso_U_12
S1 0.0564(4) 0.0585(4) 0.0475(4) -0.0017(3) 0.0082(3) -0.0181(3)
S2 0.0499(3) 0.0457(4) 0.0680(5) -0.0092(3) 0.0190(3) -0.0052(3)
O2 0.0491(10) 0.0642(12) 0.0524(12) 0.0023(10) 0.0109(10) 0.0129(9)
O1 0.0541(11) 0.0492(11) 0.0545(12) 0.0017(9) -0.0017(9) -0.0004(8)
C1 0.0437(13) 0.0456(14) 0.0488(16) 0.0030(12) 0.0032(12) 0.0026(11)
C2 0.0563(16) 0.0618(18) 0.0517(19) -0.0008(14) -0.0008(15) -0.0035(13)
C3 0.070(2) 0.082(2) 0.049(2) 0.0025(16) -0.0079(16) 0.0059(17)
C4 0.075(2) 0.087(2) 0.049(2) 0.0207(17) 0.0072(17) 0.0135(18)
C5 0.0499(16) 0.0627(18) 0.064(2) 0.0230(16) 0.0098(15) 0.0050(13)
C6 0.0392(13) 0.0439(14) 0.0529(17) 0.0097(12) 0.0058(12) 0.0057(11)
C7 0.0470(14) 0.0432(15) 0.0610(18) 0.0042(13) 0.0035(14) -0.0035(11)
C8 0.0494(16) 0.073(2) 0.094(3) 0.0099(18) 0.0068(17) -0.0153(14)
C9 0.0713(19) 0.0469(17) 0.088(3) -0.0046(16) 0.0117(18) -0.0005(15)
C10 0.0425(12) 0.0429(13) 0.0430(15) -0.0005(11) 0.0124(12) -0.0003(10)
C11 0.0415(14) 0.0585(18) 0.0599(19) -0.0018(14) 0.0109(13) 0.0016(12)
C12 0.0569(17) 0.0534(18) 0.069(2) 0.0024(15) 0.0156(15) 0.0183(13)
C13 0.075(2) 0.0448(16) 0.076(2) -0.0076(15) 0.0174(18) 0.0043(15)
C14 0.0571(16) 0.0529(18) 0.066(2) -0.0093(15) 0.0063(15) -0.0083(13)
C15 0.0416(13) 0.0487(15) 0.0436(15) 0.0011(12) 0.0090(11) -0.0030(11)
C16 0.0428(13) 0.0666(18) 0.0489(16) -0.0024(14) 0.0026(12) 0.0064(12)
C17 0.0441(17) 0.109(3) 0.107(3) -0.015(2) 0.0061(18) -0.0099(17)
C18 0.085(2) 0.099(3) 0.056(2) 0.0077(19) -0.0019(18) 0.032(2)
S3 0.0814(5) 0.0636(5) 0.0556(5) -0.0066(4) 0.0199(4) -0.0035(4)
O4 0.0647(12) 0.0672(14) 0.0543(12) -0.0059(10) 0.0001(10) -0.0020(11)
O3 0.0737(14) 0.0817(15) 0.0600(14) -0.0054(12) 0.0005(11) 0.0147(12)
C19 0.0725(19) 0.0539(18) 0.0537(19) 0.0064(14) 0.0069(16) -0.0061(14)
C20 0.0694(18) 0.0523(16) 0.0461(17) 0.0072(13) 0.0137(14) -0.0019(14)
C21 0.0555(16) 0.0518(16) 0.0489(17) 0.0058(13) 0.0013(14) -0.0043(12)
C22 0.077(2) 0.0590(19) 0.078(2) -0.0026(17) 0.0249(18) -0.0151(16)
C23 0.105(3) 0.059(2) 0.107(3) -0.006(2) 0.022(3) -0.029(2)
C24 0.087(2) 0.060(2) 0.085(3) -0.0122(18) 0.002(2) 0.0007(18)
C25 0.0637(18) 0.072(2) 0.071(2) -0.0047(17) 0.0089(17) 0.0102(17)
C26 0.0557(17) 0.0586(18) 0.0604(19) 0.0071(15) 0.0090(15) -0.0011(14)
C27 0.0618(17) 0.0492(16) 0.0479(17) -0.0124(13) 0.0041(13) -0.0035(13)
C28 0.066(2) 0.0587(19) 0.071(2) -0.0074(16) -0.0060(17) 0.0010(15)
C29 0.0596(19) 0.082(2) 0.084(3) -0.020(2) 0.0001(18) 0.0030(17)
C30 0.062(2) 0.082(2) 0.080(2) -0.011(2) 0.0125(17) -0.0174(18)
C31 0.075(2) 0.0579(19) 0.061(2) -0.0076(16) 0.0076(17) -0.0122(16)
C32 0.0632(17) 0.0408(15) 0.0458(16) -0.0120(12) 0.0031(14) -0.0037(12)
C33 0.0678(18) 0.0552(18) 0.0480(17) -0.0136(14) 0.0005(15) 0.0033(14)
C34 0.095(2) 0.058(2) 0.071(2) -0.0014(17) -0.0036(19) 0.0088(17)
C35 0.089(2) 0.082(2) 0.062(2) -0.0209(18) 0.0060(18) 0.0210(18)

loop_
_atom_type_symbol
_atom_type_description
_atom_type_scat_dispersion_real
_atom_type_scat_dispersion_imag
_atom_type_scat_source
C C 0.0033 0.0016 'International Tables Vol C Tables 4.2.6.8 and 6.1.1.4'
H H 0.0000 0.0000 'International Tables Vol C Tables 4.2.6.8 and 6.1.1.4'
O O 0.0106 0.0060 'International Tables Vol C Tables 4.2.6.8 and 6.1.1.4'
S S 0.1246 0.1234 'International Tables Vol C Tables 4.2.6.8 and 6.1.1.4'

loop_
_geom_angle_atom_site_label_1
_geom_angle_atom_site_label_2
_geom_angle_atom_site_label_3
_geom_angle
_geom_angle_site_symmetry_1
_geom_angle_site_symmetry_3
C1 S1 S2 104.25(9) . .
C10 S2 S1 105.71(8) . .
C16 O2 H2 109.5 . .
C7 O1 H1 109.5 . .
C2 C1 S1 119.7(2) . .
C2 C1 C6 119.9(3) . .
C6 C1 S1 120.3(2) . .
C1 C2 H2A 119.4 . .
C3 C2 C1 121.1(3) . .
C3 C2 H2A 119.4 . .
C2 C3 H3 120.0 . .
C4 C3 C2 119.9(3) . .
C4 C3 H3 120.0 . .
C3 C4 H4 120.3 . .
C3 C4 C5 119.4(3) . .
C5 C4 H4 120.3 . .
C4 C5 H5 118.7 . .
C4 C5 C6 122.6(3) . .
C6 C5 H5 118.7 . .
C1 C6 C7 122.2(2) . .
C5 C6 C1 117.0(3) . .
C5 C6 C7 120.9(2) . .
O1 C7 C6 109.0(2) . .
O1 C7 C8 108.3(2) . .
O1 C7 C9 105.5(2) . .
C6 C7 C9 110.7(2) . .
C8 C7 C6 113.3(3) . .
C8 C7 C9 109.8(2) . .
C7 C8 H8A 109.5 . .
C7 C8 H8B 109.5 . .
C7 C8 H8C 109.5 . .
H8A C8 H8B 109.5 . .
H8A C8 H8C 109.5 . .
H8B C8 H8C 109.5 . .
C7 C9 H9A 109.5 . .
C7 C9 H9B 109.5 . .
C7 C9 H9C 109.5 . .
H9A C9 H9B 109.5 . .
H9A C9 H9C 109.5 . .
H9B C9 H9C 109.5 . .
C11 C10 S2 119.92(19) . .
C11 C10 C15 119.6(2) . .
C15 C10 S2 120.51(19) . .
C10 C11 H11 119.5 . .
C12 C11 C10 121.1(3) . .
C12 C11 H11 119.5 . .
C11 C12 H12 120.0 . .
C13 C12 C11 120.0(3) . .
C13 C12 H12 120.0 . .
C12 C13 H13 120.3 . .
C12 C13 C14 119.4(3) . .
C14 C13 H13 120.3 . .
C13 C14 H14 118.8 . .
C13 C14 C15 122.4(3) . .
C15 C14 H14 118.8 . .
C10 C15 C16 123.1(2) . .
C14 C15 C10 117.4(2) . .
C14 C15 C16 119.4(2) . .
O2 C16 C15 109.1(2) . .
O2 C16 C17 107.7(3) . .
O2 C16 C18 106.2(2) . .
C17 C16 C15 112.9(2) . .
C18 C16 C15 109.6(3) . .
C18 C16 C17 111.1(3) . .
C16 C17 H17A 109.5 . .
C16 C17 H17B 109.5 . .
C16 C17 H17C 109.5 . .
H17A C17 H17B 109.5 . .
H17A C17 H17C 109.5 . .
H17B C17 H17C 109.5 . .
C16 C18 H18A 109.5 . .
C16 C18 H18B 109.5 . .
C16 C18 H18C 109.5 . .
H18A C18 H18B 109.5 . .
H18A C18 H18C 109.5 . .
H18B C18 H18C 109.5 . .
C27 S3 C19 100.33(14) . .
C33 O4 H4A 109.5 . .
C20 O3 H3A 109.5 . .
S3 C19 H19A 108.9 . .
S3 C19 H19B 108.9 . .
H19A C19 H19B 107.7 . .
C20 C19 S3 113.4(2) . .
C20 C19 H19A 108.9 . .
C20 C19 H19B 108.9 . .
O3 C20 C19 106.4(2) . .
O3 C20 H20 109.0 . .
O3 C20 C21 113.5(2) . .
C19 C20 H20 109.0 . .
C21 C20 C19 110.0(2) . .
C21 C20 H20 109.0 . .
C22 C21 C20 120.7(3) . .
C26 C21 C20 121.2(3) . .
C26 C21 C22 118.1(3) . .
C21 C22 H22 119.7 . .
C23 C22 C21 120.6(3) . .
C23 C22 H22 119.7 . .
C22 C23 H23 119.6 . .
C22 C23 C24 120.8(3) . .
C24 C23 H23 119.6 . .
C23 C24 H24 120.5 . .
C25 C24 C23 119.1(3) . .
C25 C24 H24 120.5 . .
C24 C25 H25 119.8 . .
C24 C25 C26 120.4(3) . .
C26 C25 H25 119.8 . .
C21 C26 C25 121.0(3) . .
C21 C26 H26 119.5 . .
C25 C26 H26 119.5 . .
C28 C27 S3 116.9(2) . .
C28 C27 C32 120.1(3) . .
C32 C27 S3 123.0(2) . .
C27 C28 H28 119.1 . .
C29 C28 C27 121.8(3) . .
C29 C28 H28 119.1 . .
C28 C29 H29 120.4 . .
C30 C29 C28 119.1(3) . .
C30 C29 H29 120.4 . .
C29 C30 H30 120.3 . .
C29 C30 C31 119.5(3) . .
C31 C30 H30 120.3 . .
C30 C31 H31 118.3 . .
C30 C31 C32 123.4(3) . .
C32 C31 H31 118.3 . .
C27 C32 C33 123.5(3) . .
C31 C32 C27 116.0(3) . .
C31 C32 C33 120.4(3) . .
O4 C33 C32 109.3(2) . .
O4 C33 C34 103.9(2) . .
O4 C33 C35 109.9(3) . .
C34 C33 C32 113.1(3) . .
C34 C33 C35 107.9(3) . .
C35 C33 C32 112.3(2) . .
C33 C34 H34A 109.5 . .
C33 C34 H34B 109.5 . .
C33 C34 H34C 109.5 . .
H34A C34 H34B 109.5 . .
H34A C34 H34C 109.5 . .
H34B C34 H34C 109.5 . .
C33 C35 H35A 109.5 . .
C33 C35 H35B 109.5 . .
C33 C35 H35C 109.5 . .
H35A C35 H35B 109.5 . .
H35A C35 H35C 109.5 . .
H35B C35 H35C 109.5 . .

loop_
_geom_bond_atom_site_label_1
_geom_bond_atom_site_label_2
_geom_bond_distance
_geom_bond_site_symmetry_2
S1 S2 2.0454(9) .
S1 C1 1.802(3) .
S2 C10 1.804(3) .
O2 H2 0.8200 .
O2 C16 1.437(3) .
O1 H1 0.8200 .
O1 C7 1.434(3) .
C1 C2 1.382(4) .
C1 C6 1.412(3) .
C2 H2A 0.9300 .
C2 C3 1.378(4) .
C3 H3 0.9300 .
C3 C4 1.367(5) .
C4 H4 0.9300 .
C4 C5 1.378(4) .
C5 H5 0.9300 .
C5 C6 1.390(4) .
C6 C7 1.528(4) .
C7 C8 1.524(4) .
C7 C9 1.533(4) .
C8 H8A 0.9600 .
C8 H8B 0.9600 .
C8 H8C 0.9600 .
C9 H9A 0.9600 .
C9 H9B 0.9600 .
C9 H9C 0.9600 .
C10 C11 1.389(3) .
C10 C15 1.400(3) .
C11 H11 0.9300 .
C11 C12 1.374(4) .
C12 H12 0.9300 .
C12 C13 1.358(4) .
C13 H13 0.9300 .
C13 C14 1.379(4) .
C14 H14 0.9300 .
C14 C15 1.386(4) .
C15 C16 1.532(4) .
C16 C17 1.524(4) .
C16 C18 1.519(5) .
C17 H17A 0.9600 .
C17 H17B 0.9600 .
C17 H17C 0.9600 .
C18 H18A 0.9600 .
C18 H18B 0.9600 .
C18 H18C 0.9600 .
S3 C19 1.812(3) .
S3 C27 1.790(3) .
O4 H4A 0.8200 .
O4 C33 1.453(3) .
O3 H3A 0.8200 .
O3 C20 1.420(4) .
C19 H19A 0.9700 .
C19 H19B 0.9700 .
C19 C20 1.516(4) .
C20 H20 0.9800 .
C20 C21 1.507(4) .
C21 C22 1.378(4) .
C21 C26 1.376(4) .
C22 H22 0.9300 .
C22 C23 1.368(5) .
C23 H23 0.9300 .
C23 C24 1.374(5) .
C24 H24 0.9300 .
C24 C25 1.358(5) .
C25 H25 0.9300 .
C25 C26 1.379(4) .
C26 H26 0.9300 .
C27 C28 1.400(4) .
C27 C32 1.398(4) .
C28 H28 0.9300 .
C28 C29 1.367(5) .
C29 H29 0.9300 .
C29 C30 1.365(5) .
C30 H30 0.9300 .
C30 C31 1.383(5) .
C31 H31 0.9300 .
C31 C32 1.391(4) .
C32 C33 1.537(4) .
C33 C34 1.528(4) .
C33 C35 1.527(4) .
C34 H34A 0.9600 .
C34 H34B 0.9600 .
C34 H34C 0.9600 .
C35 H35A 0.9600 .
C35 H35B 0.9600 .
C35 H35C 0.9600 .

loop_
_geom_hbond_atom_site_label_D
_geom_hbond_atom_site_label_H
_geom_hbond_atom_site_label_A
_geom_hbond_distance_DH
_geom_hbond_distance_HA
_geom_hbond_distance_DA
_geom_hbond_angle_DHA
_geom_hbond_site_symmetry_A
O2 H2 O4 0.82 2.03 2.829(3) 165.4 2_544
O3 H3A O1 0.82 1.98 2.792(3) 172.1 2_645

loop_
_geom_torsion_atom_site_label_1
_geom_torsion_atom_site_label_2
_geom_torsion_atom_site_label_3
_geom_torsion_atom_site_label_4
_geom_torsion
_geom_torsion_site_symmetry_1
_geom_torsion_site_symmetry_2
_geom_torsion_site_symmetry_3
_geom_torsion_site_symmetry_4
S1 S2 C10 C11 -13.6(2) . . . .
S1 S2 C10 C15 166.90(19) . . . .
S1 C1 C2 C3 -179.9(2) . . . .
S1 C1 C6 C5 179.4(2) . . . .
S1 C1 C6 C7 -0.1(3) . . . .
S2 S1 C1 C2 27.9(2) . . . .
S2 S1 C1 C6 -153.30(18) . . . .
S2 C10 C11 C12 177.9(2) . . . .
S2 C10 C15 C14 -176.2(2) . . . .
S2 C10 C15 C16 1.3(4) . . . .
C1 C2 C3 C4 0.3(5) . . . .
C1 C6 C7 O1 -39.6(3) . . . .
C1 C6 C7 C8 -160.2(2) . . . .
C1 C6 C7 C9 76.0(3) . . . .
C2 C1 C6 C5 -1.8(4) . . . .
C2 C1 C6 C7 178.7(2) . . . .
C2 C3 C4 C5 -1.4(5) . . . .
C3 C4 C5 C6 0.8(5) . . . .
C4 C5 C6 C1 0.8(4) . . . .
C4 C5 C6 C7 -179.7(3) . . . .
C5 C6 C7 O1 140.9(2) . . . .
C5 C6 C7 C8 20.3(4) . . . .
C5 C6 C7 C9 -103.5(3) . . . .
C6 C1 C2 C3 1.4(4) . . . .
C10 C11 C12 C13 -0.9(5) . . . .
C10 C15 C16 O2 33.8(3) . . . .
C10 C15 C16 C17 153.5(3) . . . .
C10 C15 C16 C18 -82.1(3) . . . .
C11 C10 C15 C14 4.2(4) . . . .
C11 C10 C15 C16 -178.2(3) . . . .
C11 C12 C13 C14 2.5(5) . . . .
C12 C13 C14 C15 -0.7(5) . . . .
C13 C14 C15 C10 -2.7(4) . . . .
C13 C14 C15 C16 179.7(3) . . . .
C14 C15 C16 O2 -148.7(3) . . . .
C14 C15 C16 C17 -29.0(4) . . . .
C14 C15 C16 C18 95.4(3) . . . .
C15 C10 C11 C12 -2.5(4) . . . .
S3 C19 C20 O3 62.0(3) . . . .
S3 C19 C20 C21 -174.7(2) . . . .
S3 C27 C28 C29 -177.7(3) . . . .
S3 C27 C32 C31 179.2(2) . . . .
S3 C27 C32 C33 1.0(4) . . . .
O3 C20 C21 C22 46.0(4) . . . .
O3 C20 C21 C26 -135.6(3) . . . .
C19 S3 C27 C28 56.8(2) . . . .
C19 S3 C27 C32 -123.1(2) . . . .
C19 C20 C21 C22 -73.0(4) . . . .
C19 C20 C21 C26 105.4(3) . . . .
C20 C21 C22 C23 178.7(3) . . . .
C20 C21 C26 C25 -179.0(3) . . . .
C21 C22 C23 C24 0.2(6) . . . .
C22 C21 C26 C25 -0.5(5) . . . .
C22 C23 C24 C25 -0.5(6) . . . .
C23 C24 C25 C26 0.3(5) . . . .
C24 C25 C26 C21 0.2(5) . . . .
C26 C21 C22 C23 0.3(5) . . . .
C27 S3 C19 C20 72.8(2) . . . .
C27 C28 C29 C30 -2.6(5) . . . .
C27 C32 C33 O4 61.2(3) . . . .
C27 C32 C33 C34 176.5(3) . . . .
C27 C32 C33 C35 -61.1(4) . . . .
C28 C27 C32 C31 -0.7(4) . . . .
C28 C27 C32 C33 -179.0(3) . . . .
C28 C29 C30 C31 1.6(5) . . . .
C29 C30 C31 C32 -0.2(5) . . . .
C30 C31 C32 C27 -0.2(4) . . . .
C30 C31 C32 C33 178.0(3) . . . .
C31 C32 C33 O4 -117.0(3) . . . .
C31 C32 C33 C34 -1.7(4) . . . .
C31 C32 C33 C35 120.8(3) . . . .
C32 C27 C28 C29 2.2(4) . . . .
